data_4343784
loop_
_publ_author_name
'Korenstein, R.'
'Soled, S.'
'Wold, A.'
'Collin, G.'

_publ_section_title
;
 Preparation and characterization of the skutterudite-related phases Co
 Ge1.5 S1.5 and Co Ge1.5 Se1.5
;
_journal_name_full 'Inorganic Chemistry'
_journal_page_first 2344
_journal_page_last 2345
_journal_volume 16
_journal_year 1977
_chemical_formula_sum 'Co Ge1.5 Se1.5'
_space_group_IT_number 146
_symmetry_space_group_name_Hall 'P 3*'
_symmetry_space_group_name_H-M 'R 3 :R'
_cell_angle_alpha 90
_cell_angle_beta 90
_cell_angle_gamma 90
_cell_formula_units_Z 8
_cell_length_a 8.299
_cell_length_b 8.299
_cell_length_c 8.299
_cell_volume 571.580
_citation_journal_id_ASTM INOCAJ
_cod_data_source_file Korenstein_INOCAJ_1977_640.cif
_cod_data_source_block Co1Ge1.5Se1.5
_cod_original_cell_volume 571.5803
_cod_original_sg_symbol_Hall 'R 3 (-y+z,x+z,-x+y+z)'
_cod_original_formula_sum 'Co1 Ge1.5 Se1.5'
_cod_database_code 4343784

loop_
_symmetry_equiv_pos_as_xyz
x,y,z
z,x,y
y,z,x

loop_
_atom_site_label
_atom_site_type_symbol
_atom_site_fract_x
_atom_site_fract_y
_atom_site_fract_z
_atom_site_occupancy
_atom_site_U_iso_or_equiv
Co4 Co 0.748 0.748 0.238 1 0.0
Ge4 Ge 0.501 0.348 0.155 1 0.0
Ge1 Ge 0.006 -0.154 0.331 1 0.0
Se3 Se 0.489 0.683 0.166 1 0.0
Se1 Se -0.004 -0.146 0.668 1 0.0
Ge2 Ge 0.008 0.144 0.658 1 0.0
Co2 Co 0.759 0.759 0.759 1 0.0
Se2 Se -0.002 0.14 0.352 1 0.0
Se4 Se 0.493 0.353 0.853 1 0.0
Co3 Co 0.752 0.256 0.262 1 0.0
Ge3 Ge 0.498 0.647 0.825 1 0.0
Co1 Co 0.25 0.25 0.25 1 0.0
